data_7714788
loop_
_publ_author_name
'Sinitsa, Dmitry K.'
'Pylova, Ekaterina K.'
'Mironova, Olga A.'
'Bashirov, Denis A.'
'Ryadun, Alexey A.'
'Sukhikh, Taisiya S.'
'Konchenko, Sergey N.'

_publ_section_title
;
 Lanthanide complexes with a new luminescent iminophosphonamide ligand
 bearing phenylbenzothiazole substituents.
;
_journal_issue 5
_journal_name_full 'Dalton transactions (Cambridge, England : 2003)'
_journal_page_first 2181
_journal_page_last 2192
_journal_paper_doi 10.1039/d3dt03511e
_journal_volume 53
_journal_year 2024
_chemical_formula_moiety 'C76 H52 N8 P2 S4 Sm, C38 H26 N4 P S2, 0.5(C4 H8 O), 2(C7 H8)'
_chemical_formula_sum 'C130 H98 N12 O0.5 P3 S6 Sm'
_chemical_formula_weight 2271.82
_chemical_properties_physical Air-sensitive,Moisture-sensitive
_space_group_crystal_system monoclinic
_space_group_IT_number 14
_space_group_name_Hall '-P 2ybc'
_space_group_name_H-M_alt 'P 1 21/c 1'
_atom_sites_solution_hydrogens geom
_atom_sites_solution_primary dual
_audit_creation_date 2023-09-02
_audit_creation_method
;
Olex2 1.5
(compiled 2023.08.24 svn.re1ec1418 for OlexSys, GUI svn.r6817)
;
_audit_update_record
;
2023-09-02 deposited with the CCDC.	2023-12-20 downloaded from the CCDC.
;
_cell_angle_alpha 90
_cell_angle_beta 94.110(3)
_cell_angle_gamma 90
_cell_formula_units_Z 4
_cell_length_a 19.211(2)
_cell_length_b 14.6820(14)
_cell_length_c 38.175(4)
_cell_measurement_reflns_used 9367
_cell_measurement_temperature 150(2)
_cell_measurement_theta_max 22.49
_cell_measurement_theta_min 2.32
_cell_volume 10739.8(19)
_computing_cell_refinement 'Bruker SAINT'
_computing_data_collection 'Bruker APEX3'
_computing_data_reduction 'Bruker SAINT'
_computing_molecular_graphics 'Olex2 1.5 (Dolomanov et al., 2009)'
_computing_publication_material 'Olex2 1.5 (Dolomanov et al., 2009)'
_computing_structure_refinement 'SHELXL 2014/7 (Sheldrick, 2015)'
_computing_structure_solution 'SHELXT  (Sheldrick, 2015)'
_diffrn_ambient_temperature 150(2)
_diffrn_detector PIXEL
_diffrn_detector_area_resol_mean 7.41
_diffrn_detector_type 'Bruker PHOTON III area detector'
_diffrn_measured_fraction_theta_full 0.993
_diffrn_measured_fraction_theta_max 0.993
_diffrn_measurement_device 'three-circle diffractometer'
_diffrn_measurement_device_type 'Bruker D8 Venture diffractometer'
_diffrn_measurement_method '\w and \f scans'
_diffrn_radiation_monochromator 'Incoatec HELIOS multilayer mirrors'
_diffrn_radiation_type MoK\a
_diffrn_radiation_wavelength 0.71073
_diffrn_reflns_av_R_equivalents 0.1170
_diffrn_reflns_av_unetI/netI 0.0812
_diffrn_reflns_Laue_measured_fraction_full 0.993
_diffrn_reflns_Laue_measured_fraction_max 0.993
_diffrn_reflns_limit_h_max 22
_diffrn_reflns_limit_h_min -22
_diffrn_reflns_limit_k_max 17
_diffrn_reflns_limit_k_min -17
_diffrn_reflns_limit_l_max 44
_diffrn_reflns_limit_l_min -44
_diffrn_reflns_number 104935
_diffrn_reflns_point_group_measured_fraction_full 0.993
_diffrn_reflns_point_group_measured_fraction_max 0.993
_diffrn_reflns_theta_full 24.454
_diffrn_reflns_theta_max 24.454
_diffrn_reflns_theta_min 1.850
_diffrn_source 'Incoatec IuS3.0 microfocus X-ray tube'
_diffrn_source_current 1.4
_diffrn_source_power 0.07
_diffrn_source_voltage 50.0
_exptl_absorpt_coefficient_mu 0.768
_exptl_absorpt_correction_T_max 0.7451
_exptl_absorpt_correction_T_min 0.5331
_exptl_absorpt_correction_type multi-scan
_exptl_absorpt_process_details
;
SADABS-2016/2 (Bruker,2016/2) was used for absorption correction.
wR2(int) was 0.1453 before and 0.0736 after correction.
The Ratio of minimum to maximum transmission is 0.7155.
The \l/2 correction factor is Not present.
;
_exptl_crystal_colour yellow
_exptl_crystal_colour_primary yellow
_exptl_crystal_density_diffrn 1.405
_exptl_crystal_description plank
_exptl_crystal_F_000 4676
_exptl_crystal_preparation Luminescent
_exptl_crystal_size_max 0.2
_exptl_crystal_size_mid 0.15
_exptl_crystal_size_min 0.04
_refine_diff_density_max 1.917
_refine_diff_density_min -1.362
_refine_diff_density_rms 0.120
_refine_ls_extinction_method none
_refine_ls_goodness_of_fit_ref 1.184
_refine_ls_hydrogen_treatment constr
_refine_ls_matrix_type full
_refine_ls_number_parameters 1364
_refine_ls_number_reflns 17657
_refine_ls_number_restraints 131
_refine_ls_restrained_S_all 1.181
_refine_ls_R_factor_all 0.1113
_refine_ls_R_factor_gt 0.0841
_refine_ls_shift/su_max 0.001
_refine_ls_shift/su_mean 0.000
_refine_ls_structure_factor_coef Fsqd
_refine_ls_weighting_details 'w=1/[\s^2^(Fo^2^)+119.6716P] where P=(Fo^2^+2Fc^2^)/3'
_refine_ls_weighting_scheme calc
_refine_ls_wR_factor_gt 0.1753
_refine_ls_wR_factor_ref 0.1860
_reflns_Friedel_coverage 0.000
_reflns_number_gt 13369
_reflns_number_total 17657
_reflns_threshold_expression 'I > 2\s(I)'
_cod_data_source_file d3dt03511e2.cif
_cod_data_source_block sdk186-2
_cod_depositor_comments 'Adding full bibliography for 7714787--7714793.cif.'
_cod_original_cell_volume 10739.5(18)
_cod_original_formula_sum 'C130 H98 N12 O0.50 P3 S6 Sm'
_cod_database_code 7714788
_shelx_shelxl_version_number 2014/7
_shelx_space_group_comment
;
The symmetry employed for this shelxl refinement is uniquely defined
by the following loop, which should always be used as a source of
symmetry information in preference to the above space-group names.
They are only intended as comments.
;
_shelx_estimated_absorpt_t_max 0.970
_shelx_estimated_absorpt_t_min 0.861
_olex2_refinement_description
;
1. Fixed Uiso
 At 1.2 times of:
  All C(H) groups, All C(H,H) groups
 At 1.5 times of:
  All C(H,H,H) groups
2. Restrained distances
 C8S-C13S \\sim C13S-C12S \\sim C12S-C11S \\sim C11S-C10S \\sim C10S-C9S \\sim
C9S-C8S
 with sigma of 0.02
 C8S-C10S \\sim C8S-C12S \\sim C9S-C11S \\sim C13S-C9S \\sim C12S-C10S \\sim
C13S-C11S
 with sigma of 0.04
 C14S-C9S \\sim C14S-C13S
 with sigma of 0.04
 C15S-C20S \\sim C20S-C19S \\sim C19S-C18S \\sim C18S-C17S \\sim C17S-C16S
\\sim C16S-C15S
 with sigma of 0.02
 C15S-C17S \\sim C15S-C19S \\sim C16S-C18S \\sim C20S-C16S \\sim C19S-C17S
\\sim C20S-C18S
 with sigma of 0.04
 C21S-C16S \\sim C21S-C20S
 with sigma of 0.04
 C23S-C24S \\sim C24S-C25S \\sim C25S-C26S
 with sigma of 0.02
 O22S-C23S \\sim O22S-C26S
 with sigma of 0.02
 O22S-C24S \\sim O22S-C25S
 with sigma of 0.04
 C24S-C26S \\sim C23S-C25S
 with sigma of 0.04
3. Restrained planarity
 C8S, C9S, C10S, C11S, C12S, C13S, C14S
 with sigma of 0.1
 C15S, C16S, C17S, C18S, C19S, C20S, C21S
 with sigma of 0.1
4. Uiso/Uaniso restraints and constraints
C8S \\sim C9S \\sim C10S \\sim C11S \\sim C12S \\sim C13S \\sim C14S: within 2A
with sigma of 0.04 and sigma for terminal atoms of 0.08 within 2A
C15S \\sim C16S \\sim C17S \\sim C18S \\sim C19S \\sim C20S \\sim C21S: within
2A with sigma of 0.04 and sigma for terminal atoms of 0.08 within 2A
O22S \\sim C23S \\sim C24S \\sim C25S \\sim C26S: within 2A with sigma of 0.04
and sigma for terminal atoms of 0.08 within 2A
Uiso(C24S) = Uiso(O22S) = Uiso(C23S) = Uiso(C26S) = Uiso(C25S)
5. Rigid body (RIGU) restrains
 C8S, C9S, C10S, C11S, C12S, C13S, C14S
 with sigma for 1-2 distances of 0.004 and sigma for 1-3 distances of 0.004
 C15S, C16S, C17S, C18S, C19S, C20S, C21S
 with sigma for 1-2 distances of 0.004 and sigma for 1-3 distances of 0.004
 O22S, C23S, C24S, C25S, C26S
 with sigma for 1-2 distances of 0.004 and sigma for 1-3 distances of 0.004
 C46, C52, C61, C110, C111, C112
 with sigma for 1-2 distances of 0.004 and sigma for 1-3 distances of 0.004
6. Others
 Sof(C15S)=Sof(C16S)=Sof(H16S)=Sof(C17S)=Sof(H17S)=Sof(C18S)=Sof(H18S)=
 Sof(C19S)=Sof(H19S)=Sof(C20S)=Sof(H20S)=Sof(C21S)=Sof(H21A)=Sof(H21B)=
 Sof(H21C)=1-FVAR(1)
 Sof(C8S)=Sof(C9S)=Sof(H9S)=Sof(C10S)=Sof(H10S)=Sof(C11S)=Sof(H11S)=Sof(C12S)=
 Sof(H12S)=Sof(C13S)=Sof(H13S)=Sof(C14S)=Sof(H14A)=Sof(H14B)=Sof(H14C)=FVAR(1)
 Fixed Sof: O22S(0.5) C23S(0.5) H23A(0.5) H23B(0.5) C24S(0.5) H24A(0.5)
 H24B(0.5) C25S(0.5) H25A(0.5) H25B(0.5) C26S(0.5) H26A(0.5) H26B(0.5)
7.a Secondary CH2 refined with riding coordinates:
 C23S(H23A,H23B), C24S(H24A,H24B), C25S(H25A,H25B), C26S(H26A,H26B)
7.b Aromatic/amide H refined with riding coordinates:
 C2(H2), C2S(H2S), C3S(H3S), C4S(H4S), C5S(H5S), C6(H6), C6S(H6S), C8(H8),
 C9S(H9S), C10S(H10S), C11S(H11S), C12S(H12S), C13S(H13S), C10(H10), C11(H11),
 C12(H12), C13(H13), C16S(H16S), C17S(H17S), C18(H18), C18S(H18S), C19S(H19S),
 C20(H20), C20S(H20S), C21(H21), C22(H22), C23(H23), C24(H24), C25(H25),
 C26(H26), C27(H27), C28(H28), C30(H30), C32(H32), C33(H33), C35(H35), C36(H36),
  C37(H37), C39(H39), C41(H41), C45(H45), C47(H47), C48(H48), C49(H49),
 C50(H50), C51(H51), C53(H53), C57(H57), C58(H58), C59(H59), C61(H61), C62(H62),
  C63(H63), C65(H65), C67(H67), C68(H68), C69(H69), C70(H70), C71(H71),
 C73(H73), C74(H74), C75(H75), C76(H76), C77(H77), C78(H78), C79(H79), C80(H80),
  C81(H81), C83(H83), C85(H85), C86(H86), C87(H87), C89(H89), C91(H91),
 C92(H92), C93(H93), C94(H94), C95(H95), C97(H97), C98(H98), C99(H99),
 C100(H100), C102(H102), C103(H103), C104(H104), C105(H105), C106(H106),
 C109(H109), C110(H110), C111(H111), C112(H112), C113(H113), C114(H114)
7.c Idealised Me refined as rotating group:
 C7S(H7SA,H7SB,H7SC), C14S(H14A,H14B,H14C), C21S(H21A,H21B,H21C)
;
_olex2_submission_special_instructions 'No special instructions were received'

loop_
_space_group_symop_operation_xyz
'x, y, z'
'-x, y+1/2, -z+1/2'
'-x, -y, -z'
'x, -y-1/2, z-1/2'

loop_
_atom_site_label
_atom_site_type_symbol
_atom_site_fract_x
_atom_site_fract_y
_atom_site_fract_z
_atom_site_U_iso_or_equiv
_atom_site_adp_type
_atom_site_occupancy
_atom_site_site_symmetry_order
_atom_site_calc_flag
_atom_site_refinement_flags_posn
_atom_site_refinement_flags_adp
_atom_site_refinement_flags_occupancy
_atom_site_disorder_assembly
_atom_site_disorder_group
Sm1 Sm 0.24033(2) 0.30223(3) 0.62141(2) 0.02178(12) Uani 1 1 d . . . . .
S1 S 0.24530(13) 0.07773(14) 0.72499(6) 0.0316(5) Uani 1 1 d . . . . .
S2 S 0.19791(14) 0.54507(15) 0.52467(6) 0.0364(6) Uani 1 1 d . . . . .
S3 S 0.44808(12) 0.52484(14) 0.62889(6) 0.0305(5) Uani 1 1 d . . . . .
S4 S 0.06617(14) 0.03955(16) 0.62475(8) 0.0442(7) Uani 1 1 d . . . . .
S5 S 0.44130(12) 0.18136(14) 0.91685(5) 0.0287(5) Uani 1 1 d . . . . .
S6 S 0.16459(13) -0.07478(15) 0.78126(6) 0.0317(5) Uani 1 1 d . . . . .
P1 P 0.14924(12) 0.43849(14) 0.66611(6) 0.0240(5) Uani 1 1 d . . . . .
P2 P 0.33269(12) 0.18357(13) 0.57061(5) 0.0216(5) Uani 1 1 d . . . . .
P3 P 0.30999(12) 0.05179(14) 0.84934(6) 0.0257(5) Uani 1 1 d . . . . .
O22S O 0.0309(11) 0.0183(15) 0.4816(5) 0.095(4) Uiso 0.5 1 d D U P A -1
N1 N 0.1512(3) 0.3290(4) 0.66481(17) 0.0213(15) Uani 1 1 d . . . . .
N2 N 0.2088(4) 0.4569(4) 0.63983(17) 0.0232(16) Uani 1 1 d . . . . .
N3 N 0.2619(4) 0.2025(5) 0.67797(17) 0.0280(16) Uani 1 1 d . . . . .
N4 N 0.1995(4) 0.4111(4) 0.56876(17) 0.0272(17) Uani 1 1 d . . . . .
N5 N 0.2824(4) 0.1519(4) 0.60040(17) 0.0231(16) Uani 1 1 d . . . . .
N6 N 0.3198(4) 0.2913(4) 0.57407(17) 0.0228(15) Uani 1 1 d . . . . .
N7 N 0.1392(4) 0.1809(4) 0.60971(17) 0.0247(16) Uani 1 1 d . . . . .
N8 N 0.3548(3) 0.3992(4) 0.63432(17) 0.0192(15) Uani 1 1 d . . . . .
N9 N 0.2885(4) -0.0099(5) 0.81531(18) 0.0285(17) Uani 1 1 d . . . . .
N10 N 0.3830(4) 0.1054(4) 0.85627(17) 0.0267(17) Uani 1 1 d . . . . .
N11 N 0.2117(4) -0.1758(4) 0.73202(18) 0.0317(18) Uani 1 1 d . . . . .
N12 N 0.5314(4) 0.2967(5) 0.89410(17) 0.0293(17) Uani 1 1 d . . . . .
C1 C 0.3031(5) -0.1363(5) 0.7759(2) 0.026(2) Uani 1 1 d . . . . .
C1S C 0.1169(7) 0.7785(7) 0.5573(3) 0.062(3) Uani 1 1 d . . . . .
C2 C -0.0736(5) 0.2424(8) 0.6053(3) 0.053(3) Uani 1 1 d . . . . .
H2 H -0.1220 0.2557 0.6050 0.064 Uiso 1 1 calc R U . . .
C2S C 0.1809(7) 0.8078(8) 0.5467(5) 0.082(5) Uani 1 1 d . . . . .
H2S H 0.2156 0.8297 0.5636 0.098 Uiso 1 1 calc R U . . .
C3 C 0.3721(4) 0.4323(5) 0.6683(2) 0.0219(18) Uani 1 1 d . . . . .
C3S C 0.1942(10) 0.8050(11) 0.5114(6) 0.098(6) Uani 1 1 d . . . . .
H3S H 0.2391 0.8210 0.5043 0.118 Uiso 1 1 calc R U . . .
C4 C 0.4247(5) 0.1598(6) 0.5760(2) 0.027(2) Uani 1 1 d . . . . .
C4S C 0.1436(12) 0.7795(11) 0.4871(5) 0.099(6) Uani 1 1 d . . . . .
H4S H 0.1523 0.7802 0.4629 0.118 Uiso 1 1 calc R U . . .
C5 C 0.3309(5) -0.0764(5) 0.8031(2) 0.027(2) Uani 1 1 d . . . . .
C5S C 0.0798(10) 0.7527(10) 0.4970(4) 0.082(4) Uani 1 1 d . . . . .
H5S H 0.0442 0.7352 0.4798 0.099 Uiso 1 1 calc R U . . .
C6 C -0.0491(6) 0.1560(7) 0.6144(3) 0.051(3) Uani 1 1 d . . . . .
H6 H -0.0803 0.1096 0.6207 0.061 Uiso 1 1 calc R U . . .
C6S C 0.0675(7) 0.7513(8) 0.5320(4) 0.064(3) Uani 1 1 d . . . . .
H6S H 0.0235 0.7309 0.5387 0.077 Uiso 1 1 calc R U . . .
C7 C 0.4210(4) 0.5027(5) 0.6702(2) 0.0246(19) Uani 1 1 d . . . . .
C7S C 0.1032(10) 0.7765(10) 0.5949(4) 0.106(6) Uani 1 1 d . . . . .
H7SA H 0.0540 0.7903 0.5975 0.159 Uiso 1 1 calc R U . . .
H7SB H 0.1325 0.8220 0.6077 0.159 Uiso 1 1 calc R U . . .
H7SC H 0.1142 0.7159 0.6045 0.159 Uiso 1 1 calc R U . . .
C8 C 0.5036(5) 0.2283(6) 0.9841(2) 0.030(2) Uani 1 1 d . . . . .
H8 H 0.4739 0.1885 0.9958 0.036 Uiso 1 1 calc R U . . .
C8S C 0.3149(9) -0.4913(13) 0.8482(4) 0.041(6) Uiso 0.446(17) 1 d D U P B 1
C9S C 0.2646(9) -0.4821(14) 0.8721(4) 0.032(5) Uiso 0.446(17) 1 d D U P B 1
H9S H 0.2493 -0.5346 0.8839 0.038 Uiso 0.446(17) 1 calc R U P B 1
C10S C 0.2361(10) -0.3983(12) 0.8791(5) 0.041(6) Uiso 0.446(17) 1 d D U P B 1
H10S H 0.2011 -0.3932 0.8954 0.049 Uiso 0.446(17) 1 calc R U P B 1
C11S C 0.2588(12) -0.3220(15) 0.8621(6) 0.063(8) Uiso 0.446(17) 1 d D U P B 1
H11S H 0.2402 -0.2638 0.8670 0.076 Uiso 0.446(17) 1 calc R U P B 1
C12S C 0.3090(11) -0.3309(14) 0.8381(6) 0.049(7) Uiso 0.446(17) 1 d D U P B 1
H12S H 0.3243 -0.2783 0.8264 0.058 Uiso 0.446(17) 1 calc R U P B 1
C13S C 0.3374(14) -0.4150(13) 0.8307(7) 0.054(13) Uiso 0.446(17) 1 d D U P B 1
H13S H 0.3716 -0.4203 0.8140 0.064 Uiso 0.446(17) 1 calc R U P B 1
C14S C 0.3498(16) -0.581(2) 0.8428(8) 0.074(10) Uiso 0.446(17) 1 d D U P B 1
H14A H 0.4006 -0.5730 0.8445 0.111 Uiso 0.446(17) 1 calc R U P B 1
H14B H 0.3348 -0.6051 0.8195 0.111 Uiso 0.446(17) 1 calc R U P B 1
H14C H 0.3369 -0.6244 0.8608 0.111 Uiso 0.446(17) 1 calc R U P B 1
C9 C 0.4066(5) 0.1680(5) 0.8334(2) 0.026(2) Uani 1 1 d . . . . .
C10 C 0.1892(6) 0.2602(6) 0.8805(3) 0.044(3) Uani 1 1 d . . . . .
H10 H 0.1846 0.2945 0.9013 0.053 Uiso 1 1 calc R U . . .
C11 C 0.2658(5) 0.6015(5) 0.6549(2) 0.028(2) Uani 1 1 d . . . . .
H11 H 0.2610 0.5907 0.6791 0.034 Uiso 1 1 calc R U . . .
C12 C 0.0008(5) 0.5592(6) 0.5995(3) 0.042(3) Uani 1 1 d . . . . .
H12 H -0.0040 0.5748 0.5753 0.051 Uiso 1 1 calc R U . . .
C13 C 0.3860(5) 0.1716(6) 0.7974(2) 0.029(2) Uani 1 1 d . . . . .
H13 H 0.3522 0.1293 0.7880 0.035 Uiso 1 1 calc R U . . .
C14 C 0.2151(4) 0.4973(5) 0.5665(2) 0.0218(18) Uani 1 1 d . . . . .
C15 C 0.4570(5) 0.2336(6) 0.8463(2) 0.028(2) Uani 1 1 d . . . . .
C15S C 0.2879(8) -0.3700(10) 0.8513(4) 0.038(5) Uiso 0.554(17) 1 d D U P B 2
C16 C 0.5420(5) 0.2953(6) 0.9304(2) 0.0276(19) Uani 1 1 d . . . . .
C16S C 0.3396(9) -0.3998(12) 0.8305(5) 0.044(9) Uiso 0.554(17) 1 d D U P B 2
H16S H 0.3633 -0.3575 0.8168 0.052 Uiso 0.554(17) 1 calc R U P B 2
C17 C 0.1750(4) 0.3766(5) 0.5359(2) 0.0231(19) Uani 1 1 d . . . . .
C17S C 0.3567(9) -0.4913(11) 0.8297(5) 0.051(6) Uiso 0.554(17) 1 d D U P B 2
H17S H 0.3926 -0.5109 0.8156 0.061 Uiso 0.554(17) 1 calc R U P B 2
C18 C 0.4131(5) 0.2344(6) 0.7752(2) 0.035(2) Uani 1 1 d . . . . .
H18 H 0.3979 0.2344 0.7510 0.042 Uiso 1 1 calc R U . . .
C18S C 0.3225(11) -0.5548(13) 0.8492(5) 0.064(7) Uiso 0.554(17) 1 d D U P B 2
H18S H 0.3337 -0.6177 0.8480 0.077 Uiso 0.554(17) 1 calc R U P B 2
C19 C 0.1412(5) -0.1645(6) 0.7236(2) 0.033(2) Uani 1 1 d . . . . .
C19S C 0.2717(10) -0.5245(12) 0.8703(5) 0.053(6) Uiso 0.554(17) 1 d D U P B 2
H19S H 0.2487 -0.5669 0.8844 0.063 Uiso 0.554(17) 1 calc R U P B 2
C20 C 0.5401(5) 0.2006(7) 0.6009(2) 0.036(2) Uani 1 1 d . . . . .
H20 H 0.5703 0.2428 0.6132 0.043 Uiso 1 1 calc R U . . .
C20S C 0.2541(9) -0.4333(11) 0.8713(4) 0.035(5) Uiso 0.554(17) 1 d D U P B 2
H20S H 0.2187 -0.4136 0.8857 0.043 Uiso 0.554(17) 1 calc R U P B 2
C21 C 0.4084(5) 0.5223(6) 0.7308(2) 0.034(2) Uani 1 1 d . . . . .
H21 H 0.4195 0.5529 0.7524 0.041 Uiso 1 1 calc R U . . .
C21S C 0.2688(11) -0.2699(15) 0.8520(5) 0.059(6) Uiso 0.554(17) 1 d D U P B 2
H21A H 0.3054 -0.2339 0.8420 0.088 Uiso 0.554(17) 1 calc R U P B 2
H21B H 0.2642 -0.2508 0.8764 0.088 Uiso 0.554(17) 1 calc R U P B 2
H21C H 0.2244 -0.2602 0.8383 0.088 Uiso 0.554(17) 1 calc R U P B 2
C22 C 0.1602(6) 0.5976(7) 0.7536(3) 0.051(3) Uani 1 1 d . . . . .
H22 H 0.1523 0.6598 0.7590 0.061 Uiso 1 1 calc R U . . .
C23 C 0.3404(5) 0.3639(5) 0.5180(2) 0.027(2) Uani 1 1 d . . . . .
H23 H 0.3159 0.3161 0.5057 0.032 Uiso 1 1 calc R U . . .
C23S C -0.045(2) -0.020(3) 0.4775(9) 0.095(4) Uiso 0.5 1 d D U P A -1
H23A H -0.0781 0.0303 0.4711 0.114 Uiso 0.5 1 calc R U P A -1
H23B H -0.0489 -0.0658 0.4585 0.114 Uiso 0.5 1 calc R U P A -1
C24 C 0.1503(6) 0.2821(6) 0.8501(3) 0.047(3) Uani 1 1 d . . . . .
H24 H 0.1192 0.3324 0.8499 0.057 Uiso 1 1 calc R U . . .
C24S C -0.0629(16) -0.063(2) 0.5119(7) 0.095(4) Uiso 0.5 1 d D U P A -1
H24A H -0.0479 -0.1273 0.5132 0.114 Uiso 0.5 1 calc R U P A -1
H24B H -0.1137 -0.0597 0.5147 0.114 Uiso 0.5 1 calc R U P A -1
C25 C 0.3467(5) -0.2043(6) 0.7626(2) 0.034(2) Uani 1 1 d . . . . .
H25 H 0.3280 -0.2436 0.7445 0.041 Uiso 1 1 calc R U . . .
C25S C -0.0223(15) -0.006(2) 0.5401(7) 0.095(4) Uiso 0.5 1 d D U P A -1
H25A H -0.0522 0.0430 0.5488 0.114 Uiso 0.5 1 calc R U P A -1
H25B H -0.0051 -0.0444 0.5601 0.114 Uiso 0.5 1 calc R U P A -1
C26 C 0.3417(4) 0.4062(6) 0.6986(2) 0.0255(19) Uani 1 1 d . . . . .
H26 H 0.3086 0.3581 0.6979 0.031 Uiso 1 1 calc R U . . .
C26S C 0.039(2) 0.035(3) 0.5217(10) 0.095(4) Uiso 0.5 1 d D U P A -1
H26A H 0.0829 0.0074 0.5316 0.114 Uiso 0.5 1 calc R U P A -1
H26B H 0.0410 0.1013 0.5263 0.114 Uiso 0.5 1 calc R U P A -1
C27 C 0.1568(5) 0.2855(6) 0.5286(2) 0.031(2) Uani 1 1 d . . . . .
H27 H 0.1590 0.2414 0.5469 0.038 Uiso 1 1 calc R U . . .
C28 C 0.2801(4) 0.6365(5) 0.5849(2) 0.028(2) Uani 1 1 d . . . . .
H28 H 0.2850 0.6488 0.5608 0.033 Uiso 1 1 calc R U . . .
C29 C 0.1105(4) 0.2694(5) 0.6832(2) 0.0240(19) Uani 1 1 d . . . . .
C30 C 0.4011(5) -0.0885(6) 0.8145(2) 0.036(2) Uani 1 1 d . . . . .
H30 H 0.4213 -0.0491 0.8322 0.043 Uiso 1 1 calc R U . . .
C31 C 0.1461(4) 0.0963(6) 0.6194(2) 0.028(2) Uani 1 1 d . . . . .
C32 C 0.4448(5) 0.0552(6) 0.7012(2) 0.033(2) Uani 1 1 d . . . . .
H32 H 0.4854 0.0190 0.7059 0.040 Uiso 1 1 calc R U . . .
C33 C 0.2425(6) -0.0486(6) 0.8984(2) 0.041(3) Uani 1 1 d . . . . .
H33 H 0.2005 -0.0300 0.8857 0.050 Uiso 1 1 calc R U . . .
C34 C 0.3067(5) -0.0176(6) 0.8882(2) 0.028(2) Uani 1 1 d . . . . .
C35 C 0.4842(5) 0.2964(6) 0.8230(2) 0.035(2) Uani 1 1 d . . . . .
H35 H 0.5185 0.3388 0.8317 0.042 Uiso 1 1 calc R U . . .
C36 C 0.1820(5) 0.4160(6) 0.7379(2) 0.033(2) Uani 1 1 d . . . . .
H36 H 0.1903 0.3539 0.7326 0.039 Uiso 1 1 calc R U . . .
C37 C 0.5664(5) 0.1182(7) 0.5894(3) 0.041(2) Uani 1 1 d . . . . .
H37 H 0.6142 0.1035 0.5944 0.050 Uiso 1 1 calc R U . . .
C38 C 0.2313(5) -0.1331(5) 0.7615(2) 0.030(2) Uani 1 1 d . . . . .
C39 C 0.5229(5) 0.0582(7) 0.5710(3) 0.041(2) Uani 1 1 d . . . . .
H39 H 0.5410 0.0026 0.5628 0.049 Uiso 1 1 calc R U . . .
C40 C 0.2378(4) 0.5389(5) 0.6302(2) 0.0240(19) Uani 1 1 d . . . . .
C41 C 0.3245(6) 0.0964(7) 0.4685(3) 0.052(3) Uani 1 1 d . . . . .
H41 H 0.3507 0.1036 0.4485 0.062 Uiso 1 1 calc R U . . .
C42 C 0.3264(5) 0.0869(5) 0.7092(2) 0.027(2) Uani 1 1 d . . . . .
C43 C 0.0215(5) 0.1388(6) 0.6140(3) 0.037(2) Uani 1 1 d . . . . .
C44 C 0.2413(4) 0.1358(5) 0.8499(2) 0.028(2) Uani 1 1 d . . . . .
C45 C 0.2459(5) 0.0755(6) 0.5269(2) 0.037(2) Uani 1 1 d . . . . .
H45 H 0.2189 0.0690 0.5466 0.044 Uiso 1 1 calc R U . . .
C46 C 0.2092(4) 0.0426(5) 0.6267(2) 0.0228(17) Uani 1 1 d . U . . .
C47 C 0.0283(5) 0.1452(6) 0.7175(3) 0.047(3) Uani 1 1 d . . . . .
H47 H 0.0008 0.1026 0.7292 0.057 Uiso 1 1 calc R U . . .
C48 C 0.3878(5) 0.1807(6) 0.6700(2) 0.028(2) Uani 1 1 d . . . . .
H48 H 0.3893 0.2308 0.6543 0.033 Uiso 1 1 calc R U . . .
C49 C 0.0002(6) -0.1290(7) 0.7112(3) 0.045(3) Uani 1 1 d . . . . .
H49 H -0.0483 -0.1172 0.7068 0.054 Uiso 1 1 calc R U . . .
C50 C 0.0440(5) 0.2935(6) 0.5967(2) 0.032(2) Uani 1 1 d . . . . .
H50 H 0.0752 0.3402 0.5906 0.039 Uiso 1 1 calc R U . . .
C51 C -0.0460(6) 0.5530(7) 0.6549(3) 0.059(3) Uani 1 1 d . . . . .
H51 H -0.0834 0.5640 0.6694 0.071 Uiso 1 1 calc R U . . .
C52 C 0.2740(4) 0.0665(5) 0.6146(2) 0.0171(16) Uani 1 1 d . U . . .
C53 C 0.3598(5) 0.4500(6) 0.7295(2) 0.030(2) Uani 1 1 d . . . . .
H53 H 0.3394 0.4316 0.7503 0.036 Uiso 1 1 calc R U . . .
C54 C 0.3900(4) 0.4436(5) 0.6110(2) 0.0220(18) Uani 1 1 d . . . . .
C55 C 0.3263(5) 0.1591(5) 0.6852(2) 0.026(2) Uani 1 1 d . . . . .
C56 C 0.3063(5) 0.1278(5) 0.5292(2) 0.029(2) Uani 1 1 d . . . . .
C57 C 0.2011(5) 0.1583(6) 0.8196(2) 0.031(2) Uani 1 1 d . . . . .
H57 H 0.2046 0.1236 0.7987 0.037 Uiso 1 1 calc R U . . .
C58 C 0.4540(5) 0.0782(6) 0.5643(2) 0.032(2) Uani 1 1 d . . . . .
H58 H 0.4248 0.0359 0.5514 0.038 Uiso 1 1 calc R U . . .
C59 C 0.2999(5) -0.1376(6) 0.9445(3) 0.038(2) Uani 1 1 d . . . . .
H59 H 0.2976 -0.1787 0.9636 0.046 Uiso 1 1 calc R U . . .
C60 C 0.1603(5) 0.4771(6) 0.7110(2) 0.031(2) Uani 1 1 d . . . . .
C61 C 0.3220(5) -0.0766(6) 0.6383(2) 0.0306(19) Uani 1 1 d . U . . .
H61 H 0.3603 -0.1173 0.6416 0.037 Uiso 1 1 calc R U . . .
C62 C 0.3082(5) 0.6966(6) 0.6098(2) 0.036(2) Uani 1 1 d . . . . .
H62 H 0.3326 0.7492 0.6030 0.043 Uiso 1 1 calc R U . . .
C63 C 0.4033(5) 0.5050(6) 0.5166(2) 0.036(2) Uani 1 1 d . . . . .
H63 H 0.4228 0.5530 0.5038 0.043 Uiso 1 1 calc R U . . .
C64 C 0.2445(5) 0.5577(5) 0.5941(2) 0.0240(19) Uani 1 1 d . . . . .
C65 C 0.1914(5) 0.4465(7) 0.7723(3) 0.036(2) Uani 1 1 d . . . . .
H65 H 0.2058 0.4050 0.7904 0.044 Uiso 1 1 calc R U . . .
C66 C 0.0685(5) 0.2065(6) 0.6060(2) 0.032(2) Uani 1 1 d . . . . .
C67 C -0.0267(5) 0.3094(7) 0.5966(3) 0.044(3) Uani 1 1 d . . . . .
H67 H -0.0440 0.3683 0.5904 0.053 Uiso 1 1 calc R U . . .
C68 C 0.2400(6) -0.1072(6) 0.9272(3) 0.043(3) Uani 1 1 d . . . . .
H68 H 0.1962 -0.1259 0.9348 0.052 Uiso 1 1 calc R U . . .
C69 C 0.0159(5) 0.5144(7) 0.6694(3) 0.044(3) Uani 1 1 d . . . . .
H69 H 0.0207 0.5000 0.6937 0.053 Uiso 1 1 calc R U . . .
C70 C 0.4146(5) -0.2146(6) 0.7750(3) 0.039(2) Uani 1 1 d . . . . .
H70 H 0.4425 -0.2612 0.7660 0.047 Uiso 1 1 calc R U . . .
C71 C 0.1050(5) -0.2004(6) 0.6935(2) 0.038(2) Uani 1 1 d . . . . .
H71 H 0.1283 -0.2371 0.6775 0.046 Uiso 1 1 calc R U . . .
C72 C 0.3485(4) 0.3617(5) 0.5549(2) 0.0217(18) Uani 1 1 d . . . . .
C73 C -0.0016(5) 0.2256(6) 0.7041(3) 0.043(3) Uani 1 1 d . . . . .
H73 H -0.0494 0.2393 0.7066 0.052 Uiso 1 1 calc R U . . .
C74 C 0.3645(6) -0.1088(6) 0.9344(2) 0.038(2) Uani 1 1 d . . . . .
H74 H 0.4064 -0.1301 0.9463 0.045 Uiso 1 1 calc R U . . .
C75 C 0.1316(6) 0.3256(7) 0.4682(3) 0.044(3) Uani 1 1 d . . . . .
H75 H 0.1163 0.3072 0.4450 0.053 Uiso 1 1 calc R U . . .
C76 C 0.1360(5) 0.2611(7) 0.4950(2) 0.038(2) Uani 1 1 d . . . . .
H76 H 0.1245 0.1994 0.4898 0.046 Uiso 1 1 calc R U . . .
C77 C 0.1799(6) 0.5371(7) 0.7803(3) 0.048(3) Uani 1 1 d . . . . .
H77 H 0.1856 0.5575 0.8040 0.057 Uiso 1 1 calc R U . . .
C78 C 0.3667(5) -0.0481(6) 0.9064(2) 0.032(2) Uani 1 1 d . . . . .
H78 H 0.4107 -0.0273 0.8997 0.038 Uiso 1 1 calc R U . . .
C79 C 0.5541(5) 0.2801(6) 1.0028(2) 0.036(2) Uani 1 1 d . . . . .
H79 H 0.5588 0.2755 1.0277 0.044 Uiso 1 1 calc R U . . .
C80 C 0.3001(5) 0.6786(5) 0.6449(2) 0.035(2) Uani 1 1 d . . . . .
H80 H 0.3184 0.7200 0.6623 0.042 Uiso 1 1 calc R U . . .
C81 C 0.2251(6) 0.0322(7) 0.4950(3) 0.050(3) Uani 1 1 d . . . . .
H81 H 0.1846 -0.0052 0.4933 0.060 Uiso 1 1 calc R U . . .
C82 C 0.0698(5) 0.4973(5) 0.6488(2) 0.030(2) Uani 1 1 d . . . . .
C83 C 0.5980(5) 0.3388(6) 0.9860(2) 0.034(2) Uani 1 1 d . . . . .
H83 H 0.6314 0.3742 0.9995 0.041 Uiso 1 1 calc R U . . .
C84 C 0.1069(5) -0.1118(6) 0.7472(2) 0.030(2) Uani 1 1 d . . . . .
C85 C 0.4627(5) 0.2979(7) 0.7880(2) 0.039(2) Uani 1 1 d . . . . .
H85 H 0.4812 0.3414 0.7728 0.047 Uiso 1 1 calc R U . . .
C86 C 0.5936(5) 0.3458(6) 0.9499(2) 0.031(2) Uani 1 1 d . . . . .
H86 H 0.6247 0.3840 0.9384 0.038 Uiso 1 1 calc R U . . .
C87 C 0.2635(7) 0.0440(8) 0.4665(3) 0.055(3) Uani 1 1 d . . . . .
H87 H 0.2483 0.0160 0.4448 0.066 Uiso 1 1 calc R U . . .
C88 C 0.2137(5) 0.1663(5) 0.6972(2) 0.0232(19) Uani 1 1 d . . . . .
C89 C 0.0358(5) -0.0942(6) 0.7409(3) 0.041(2) Uani 1 1 d . . . . .
H89 H 0.0120 -0.0583 0.7569 0.050 Uiso 1 1 calc R U . . .
C90 C 0.4798(4) 0.2418(5) 0.8833(2) 0.0240(19) Uani 1 1 d . . . . .
C91 C 0.1520(6) 0.5688(6) 0.7199(3) 0.049(3) Uani 1 1 d . . . . .
H91 H 0.1403 0.6118 0.7018 0.059 Uiso 1 1 calc R U . . .
C92 C 0.1488(6) 0.4155(6) 0.4745(2) 0.043(3) Uani 1 1 d . . . . .
H92 H 0.1460 0.4592 0.4561 0.051 Uiso 1 1 calc R U . . .
C93 C 0.0353(6) -0.1813(6) 0.6878(3) 0.041(3) Uani 1 1 d . . . . .
H93 H 0.0104 -0.2043 0.6673 0.050 Uiso 1 1 calc R U . . .
C94 C 0.2359(5) 0.1868(6) 0.8805(2) 0.036(2) Uani 1 1 d . . . . .
H94 H 0.2637 0.1717 0.9013 0.043 Uiso 1 1 calc R U . . .
C95 C 0.1556(5) 0.2319(6) 0.8197(3) 0.039(2) Uani 1 1 d . . . . .
H95 H 0.1281 0.2478 0.7990 0.047 Uiso 1 1 calc R U . . .
C96 C 0.4978(4) 0.2363(5) 0.9477(2) 0.0243(19) Uani 1 1 d . . . . .
C97 C 0.0959(5) 0.1279(6) 0.7137(3) 0.040(2) Uani 1 1 d . . . . .
H97 H 0.1147 0.0718 0.7224 0.048 Uiso 1 1 calc R U . . .
C98 C 0.4098(5) 0.5044(6) 0.5526(2) 0.031(2) Uani 1 1 d . . . . .
H98 H 0.4337 0.5534 0.5644 0.037 Uiso 1 1 calc R U . . .
C99 C 0.3460(5) 0.1376(6) 0.5001(2) 0.036(2) Uani 1 1 d . . . . .
H99 H 0.3878 0.1725 0.5020 0.043 Uiso 1 1 calc R U . . .
C100 C -0.0530(6) 0.5748(7) 0.6201(3) 0.050(3) Uani 1 1 d . . . . .
H100 H -0.0952 0.6008 0.6103 0.060 Uiso 1 1 calc R U . . .
C101 C 0.1399(5) 0.1877(5) 0.6979(2) 0.0263(19) Uani 1 1 d . . . . .
C102 C 0.3675(5) 0.4341(6) 0.4993(2) 0.033(2) Uani 1 1 d . . . . .
H102 H 0.3617 0.4340 0.4743 0.039 Uiso 1 1 calc R U . . .
C103 C 0.3858(5) 0.0347(6) 0.7174(2) 0.033(2) Uani 1 1 d . . . . .
H103 H 0.3852 -0.0139 0.7338 0.039 Uiso 1 1 calc R U . . .
C104 C 0.4425(5) -0.1556(6) 0.8012(3) 0.038(2) Uani 1 1 d . . . . .
H104 H 0.4900 -0.1615 0.8098 0.046 Uiso 1 1 calc R U . . .
C105 C 0.4706(5) 0.2209(6) 0.5943(2) 0.027(2) Uani 1 1 d . . . . .
H105 H 0.4532 0.2772 0.6023 0.032 Uiso 1 1 calc R U . . .
C106 C 0.0632(5) 0.5204(6) 0.6136(2) 0.032(2) Uani 1 1 d . . . . .
H106 H 0.1006 0.5099 0.5992 0.038 Uiso 1 1 calc R U . . .
C107 C 0.3829(4) 0.4353(5) 0.5729(2) 0.0245(19) Uani 1 1 d . . . . .
C108 C 0.1704(5) 0.4401(6) 0.5086(2) 0.032(2) Uani 1 1 d . . . . .
C109 C 0.0408(5) 0.2850(6) 0.6871(2) 0.036(2) Uani 1 1 d . . . . .
H109 H 0.0206 0.3396 0.6777 0.043 Uiso 1 1 calc R U . . .
C110 C 0.2036(5) -0.0388(5) 0.6463(2) 0.031(2) Uani 1 1 d . U . . .
H110 H 0.1604 -0.0533 0.6556 0.038 Uiso 1 1 calc R U . . .
C111 C 0.3287(5) 0.0033(5) 0.6196(2) 0.0248(18) Uani 1 1 d . U . . .
H111 H 0.3717 0.0158 0.6098 0.030 Uiso 1 1 calc R U . . .
C112 C 0.2591(5) -0.0972(5) 0.6523(2) 0.0302(19) Uani 1 1 d . U . . .
H112 H 0.2545 -0.1508 0.6659 0.036 Uiso 1 1 calc R U . . .
C113 C 0.4471(5) 0.1283(6) 0.6778(2) 0.030(2) Uani 1 1 d . . . . .
H113 H 0.4892 0.1422 0.6673 0.037 Uiso 1 1 calc R U . . .
C114 C 0.4399(5) 0.5487(6) 0.7011(2) 0.036(2) Uani 1 1 d . . . . .
H114 H 0.4733 0.5966 0.7018 0.043 Uiso 1 1 calc R U . . .

loop_
_atom_site_aniso_label
_atom_site_aniso_U_11
_atom_site_aniso_U_22
_atom_site_aniso_U_33
_atom_site_aniso_U_23
_atom_site_aniso_U_13
_atom_site_aniso_U_12
Sm1 0.0346(3) 0.01062(19) 0.0208(2) 0.00082(18) 0.00622(18) 0.00112(19)
S1 0.0491(15) 0.0203(11) 0.0265(12) 0.0074(9) 0.0096(11) 0.0000(10)
S2 0.0636(18) 0.0200(11) 0.0256(12) 0.0080(9) 0.0027(12) -0.0004(11)
S3 0.0387(14) 0.0210(11) 0.0321(12) 0.0004(9) 0.0050(11) -0.0091(10)
S4 0.0376(15) 0.0205(12) 0.0750(19) 0.0067(12) 0.0077(13) -0.0048(10)
S5 0.0425(14) 0.0208(11) 0.0234(11) 0.0001(9) 0.0058(10) -0.0007(9)
S6 0.0409(14) 0.0261(12) 0.0284(12) 0.0004(10) 0.0045(10) -0.0057(10)
P1 0.0355(13) 0.0137(10) 0.0237(11) 0.0003(9) 0.0082(10) 0.0037(9)
P2 0.0312(13) 0.0116(10) 0.0228(11) -0.0012(8) 0.0066(9) 0.0007(9)
P3 0.0349(14) 0.0187(11) 0.0237(12) 0.0019(9) 0.0041(10) -0.0009(9)
N1 0.028(4) 0.014(3) 0.024(4) 0.000(3) 0.010(3) 0.004(3)
N2 0.039(4) 0.007(3) 0.024(4) 0.000(3) 0.008(3) 0.004(3)
N3 0.048(5) 0.016(3) 0.020(4) -0.003(3) 0.004(3) -0.003(4)
N4 0.044(5) 0.018(4) 0.020(4) 0.002(3) 0.004(3) 0.004(3)
N5 0.032(4) 0.013(3) 0.025(4) -0.003(3) 0.009(3) 0.004(3)
N6 0.034(4) 0.011(3) 0.025(4) 0.000(3) 0.011(3) -0.003(3)
N7 0.037(4) 0.011(3) 0.027(4) -0.001(3) 0.007(3) -0.007(3)
N8 0.018(4) 0.014(3) 0.026(4) -0.003(3) 0.004(3) 0.002(3)
N9 0.038(5) 0.022(4) 0.026(4) -0.002(3) 0.002(3) -0.006(3)
N10 0.039(5) 0.021(4) 0.020(4) 0.002(3) 0.001(3) -0.002(3)
N11 0.054(5) 0.018(4) 0.024(4) 0.004(3) 0.003(4) -0.003(3)
N12 0.044(5) 0.021(4) 0.023(4) 0.002(3) 0.003(3) -0.006(4)
C1 0.042(6) 0.019(4) 0.020(4) 0.003(3) 0.010(4) -0.004(4)
C1S 0.089(10) 0.036(6) 0.058(8) -0.006(5) -0.012(7) -0.003(6)
C2 0.021(6) 0.052(7) 0.086(9) -0.001(6) 0.003(6) 0.001(5)
C2S 0.071(10) 0.039(7) 0.132(14) 0.020(9) -0.019(9) -0.015(7)
C3 0.029(5) 0.013(4) 0.023(4) -0.002(3) 0.002(4) 0.002(3)
C3S 0.099(13) 0.062(10) 0.137(16) 0.045(11) 0.040(13) 0.028(10)
C4 0.037(5) 0.020(4) 0.026(5) 0.004(4) 0.010(4) 0.000(4)
C4S 0.143(18) 0.074(11) 0.080(12) 0.015(9) 0.020(12) 0.051(12)
C5 0.037(5) 0.020(4) 0.024(5) -0.001(4) 0.009(4) 0.000(4)
C5S 0.109(14) 0.068(10) 0.067(10) -0.010(8) -0.012(9) 0.020(9)
C6 0.043(7) 0.032(6) 0.078(8) 0.008(6) 0.009(6) -0.012(5)
C6S 0.059(8) 0.058(8) 0.075(9) -0.008(7) -0.002(7) 0.004(6)
C7 0.024(5) 0.023(4) 0.027(5) 0.003(4) 0.003(4) 0.008(4)
C7S 0.192(19) 0.058(9) 0.067(10) -0.011(8) -0.003(11) -0.009(10)
C8 0.045(6) 0.021(4) 0.025(5) 0.000(4) 0.006(4) 0.002(4)
C9 0.035(5) 0.017(4) 0.027(5) -0.002(3) 0.006(4) 0.006(4)
C10 0.065(7) 0.025(5) 0.044(6) -0.004(5) 0.012(6) 0.002(5)
C11 0.043(6) 0.011(4) 0.031(5) 0.001(4) 0.001(4) 0.006(4)
C12 0.047(6) 0.029(5) 0.051(6) 0.016(5) 0.007(5) 0.012(5)
C13 0.041(6) 0.024(5) 0.023(5) 0.000(4) 0.005(4) -0.006(4)
C14 0.028(5) 0.014(4) 0.025(4) 0.006(3) 0.011(4) 0.004(3)
C15 0.041(6) 0.021(4) 0.025(5) 0.002(4) 0.013(4) -0.001(4)
C16 0.040(5) 0.019(4) 0.024(4) -0.002(4) 0.008(4) -0.001(4)
C17 0.024(5) 0.020(4) 0.026(5) -0.001(4) 0.007(4) 0.003(4)
C18 0.046(6) 0.037(5) 0.023(5) 0.001(4) 0.003(4) -0.002(4)
C19 0.058(7) 0.016(4) 0.026(5) 0.005(4) 0.005(5) -0.006(4)
C20 0.041(6) 0.038(5) 0.029(5) 0.013(4) 0.003(4) 0.002(5)
C21 0.046(6) 0.026(5) 0.028(5) -0.007(4) -0.008(4) -0.002(4)
C22 0.087(9) 0.029(5) 0.039(6) -0.012(5) 0.017(6) -0.002(5)
C23 0.039(5) 0.016(4) 0.025(5) -0.001(4) 0.009(4) 0.000(4)
C24 0.053(7) 0.022(5) 0.069(8) 0.007(5) 0.013(6) 0.005(5)
C25 0.047(6) 0.025(5) 0.031(5) 0.000(4) 0.011(4) -0.001(4)
C26 0.020(5) 0.030(5) 0.027(5) 0.003(4) 0.004(4) -0.002(4)
C27 0.046(6) 0.022(5) 0.027(5) 0.003(4) 0.006(4) 0.000(4)
C28 0.032(5) 0.016(4) 0.036(5) 0.007(4) 0.009(4) 0.003(4)
C29 0.032(5) 0.013(4) 0.028(5) -0.002(3) 0.014(4) -0.003(3)
C30 0.039(6) 0.030(5) 0.040(6) -0.006(4) 0.005(5) -0.003(4)
C31 0.027(5) 0.021(5) 0.036(5) -0.005(4) 0.007(4) -0.004(4)
C32 0.030(5) 0.030(5) 0.039(5) 0.007(4) -0.002(4) 0.015(4)
C33 0.066(7) 0.023(5) 0.036(6) 0.000(4) 0.008(5) 0.004(5)
C34 0.036(6) 0.020(4) 0.028(5) -0.004(4) 0.009(4) -0.009(4)
C35 0.053(6) 0.028(5) 0.024(5) 0.002(4) 0.002(4) -0.011(5)
C36 0.047(6) 0.025(5) 0.027(5) 0.000(4) 0.007(4) 0.000(4)
C37 0.035(6) 0.048(6) 0.041(6) 0.015(5) 0.007(5) 0.008(5)
C38 0.053(6) 0.017(4) 0.020(4) 0.004(4) 0.006(4) -0.005(4)
C39 0.043(6) 0.037(6) 0.044(6) 0.010(5) 0.015(5) 0.009(5)
C40 0.033(5) 0.008(4) 0.031(5) 0.004(3) 0.003(4) 0.007(3)
C41 0.077(9) 0.049(7) 0.032(6) -0.007(5) 0.019(6) 0.007(6)
C42 0.051(6) 0.012(4) 0.019(4) 0.001(3) 0.004(4) -0.001(4)
C43 0.031(6) 0.025(5) 0.055(6) 0.001(4) 0.006(5) -0.006(4)
C44 0.029(5) 0.016(4) 0.038(5) 0.003(4) 0.005(4) -0.003(4)
C45 0.053(7) 0.027(5) 0.032(5) -0.009(4) 0.009(5) 0.004(5)
C46 0.025(4) 0.017(4) 0.027(4) -0.005(3) 0.004(3) -0.001(3)
C47 0.040(6) 0.027(5) 0.078(8) 0.019(5) 0.026(6) -0.004(5)
C48 0.037(5) 0.024(5) 0.022(4) -0.002(4) 0.003(4) 0.003(4)
C49 0.048(7) 0.042(6) 0.044(6) 0.001(5) -0.001(5) -0.013(5)
C50 0.034(5) 0.027(5) 0.035(5) 0.004(4) 0.003(4) -0.001(4)
C51 0.071(9) 0.040(6) 0.070(8) 0.014(6) 0.027(7) 0.022(6)
C52 0.011(3) 0.012(3) 0.029(4) 0.000(3) 0.003(3) 0.007(3)
C53 0.029(5) 0.034(5) 0.028(5) 0.003(4) 0.006(4) 0.006(4)
C54 0.026(5) 0.008(4) 0.032(5) 0.003(3) 0.008(4) -0.002(3)
C55 0.041(6) 0.015(4) 0.020(4) -0.003(3) -0.004(4) 0.000(4)
C56 0.044(6) 0.016(4) 0.028(5) -0.007(4) 0.003(4) 0.007(4)
C57 0.032(5) 0.022(4) 0.040(5) 0.002(4) 0.007(4) -0.005(4)
C58 0.036(6) 0.022(5) 0.038(5) 0.002(4) 0.013(4) 0.005(4)
C59 0.055(7) 0.025(5) 0.036(6) 0.003(4) 0.011(5) -0.001(5)
C60 0.044(6) 0.026(5) 0.025(5) 0.000(4) 0.014(4) 0.004(4)
C61 0.040(4) 0.016(4) 0.036(5) 0.003(3) 0.002(4) 0.002(3)
C62 0.055(6) 0.015(4) 0.040(5) -0.001(4) 0.010(5) -0.001(4)
C63 0.058(7) 0.019(5) 0.032(5) 0.007(4) 0.012(5) -0.005(4)
C64 0.037(5) 0.011(4) 0.024(4) -0.002(3) 0.005(4) 0.005(4)
C65 0.028(5) 0.043(6) 0.038(6) 0.007(5) 0.006(4) 0.003(4)
C66 0.035(5) 0.023(5) 0.039(5) -0.002(4) 0.004(4) -0.002(4)
C67 0.039(6) 0.033(5) 0.059(7) -0.003(5) 0.000(5) -0.003(5)
C68 0.056(7) 0.031(5) 0.047(6) 0.003(5) 0.027(6) -0.008(5)
C69 0.050(7) 0.037(6) 0.048(6) 0.013(5) 0.021(5) 0.016(5)
C70 0.049(7) 0.028(5) 0.043(6) -0.006(4) 0.015(5) 0.004(5)
C71 0.058(7) 0.023(5) 0.033(5) 0.000(4) 0.004(5) -0.003(5)
C72 0.029(5) 0.011(4) 0.025(4) 0.004(3) 0.006(4) 0.000(3)
C73 0.034(6) 0.035(6) 0.063(7) 0.003(5) 0.016(5) -0.002(4)
C74 0.062(7) 0.025(5) 0.025(5) -0.006(4) -0.002(5) 0.008(5)
C75 0.063(7) 0.040(6) 0.029(5) -0.001(4) 0.003(5) -0.003(5)
C76 0.053(7) 0.031(5) 0.030(5) 0.000(4) 0.003(5) -0.004(5)
C77 0.071(8) 0.046(6) 0.027(5) -0.011(5) 0.009(5) -0.023(6)
C78 0.051(6) 0.020(4) 0.026(5) 0.000(4) 0.011(4) 0.004(4)
C79 0.057(7) 0.026(5) 0.026(5) -0.005(4) 0.003(5) 0.008(4)
C80 0.057(7) 0.014(4) 0.034(5) -0.002(4) -0.003(5) 0.004(4)
C81 0.071(8) 0.031(6) 0.046(7) -0.012(5) -0.003(6) -0.006(5)
C82 0.033(5) 0.016(4) 0.040(5) 0.007(4) 0.009(4) 0.004(4)
C83 0.050(6) 0.024(5) 0.028(5) -0.009(4) 0.001(5) -0.002(4)
C84 0.033(5) 0.024(5) 0.034(5) 0.010(4) 0.001(4) -0.010(4)
C85 0.058(7) 0.037(5) 0.024(5) 0.008(4) 0.007(5) -0.014(5)
C86 0.043(6) 0.022(4) 0.030(5) -0.002(4) 0.007(4) -0.008(4)
C87 0.085(9) 0.046(7) 0.034(6) -0.015(5) -0.003(6) 0.005(6)
C88 0.042(6) 0.012(4) 0.017(4) 0.002(3) 0.009(4) -0.001(4)
C89 0.050(7) 0.031(5) 0.043(6) -0.001(5) 0.008(5) -0.006(5)
C90 0.025(5) 0.020(4) 0.027(5) 0.003(4) 0.006(4) 0.004(4)
C91 0.094(9) 0.023(5) 0.032(6) 0.003(4) 0.015(6) 0.006(5)
C92 0.077(8) 0.030(5) 0.021(5) 0.010(4) -0.001(5) -0.003(5)
C93 0.056(7) 0.031(6) 0.037(6) 0.000(4) 0.001(5) -0.015(5)
C94 0.050(6) 0.026(5) 0.033(5) 0.004(4) 0.010(5) 0.000(4)
C95 0.050(7) 0.025(5) 0.041(6) 0.007(4) -0.004(5) 0.001(4)
C96 0.034(5) 0.016(4) 0.024(4) -0.004(3) 0.007(4) 0.000(4)
C97 0.038(6) 0.031(5) 0.055(6) 0.015(5) 0.022(5) 0.005(4)
C98 0.045(6) 0.017(4) 0.031(5) 0.005(4) 0.008(4) -0.002(4)
C99 0.051(6) 0.029(5) 0.028(5) -0.004(4) 0.007(5) 0.002(4)
C100 0.042(6) 0.035(6) 0.073(8) 0.022(6) 0.006(6) 0.011(5)
C101 0.040(5) 0.014(4) 0.027(5) 0.005(4) 0.016(4) 0.003(4)
C102 0.047(6) 0.028(5) 0.025(5) 0.005(4) 0.011(4) 0.007(4)
C103 0.041(6) 0.029(5) 0.028(5) 0.007(4) 0.000(4) 0.007(4)
C104 0.031(6) 0.035(5) 0.049(6) -0.006(5) 0.011(5) 0.002(4)
C105 0.040(6) 0.021(5) 0.020(4) 0.004(3) 0.012(4) 0.003(4)
C106 0.028(5) 0.022(5) 0.047(6) 0.007(4) 0.009(4) 0.004(4)
C107 0.027(5) 0.017(4) 0.030(5) 0.000(4) 0.008(4) 0.005(4)
C108 0.044(6) 0.025(5) 0.028(5) 0.002(4) 0.010(4) 0.002(4)
C109 0.043(6) 0.019(5) 0.047(6) 0.004(4) 0.016(5) -0.001(4)
C110 0.049(5) 0.015(4) 0.031(5) 0.000(3) 0.006(4) 0.001(3)
C111 0.031(4) 0.018(3) 0.026(4) 0.000(3) 0.004(3) 0.003(3)
C112 0.045(4) 0.011(4) 0.035(5) 0.003(3) 0.009(4) -0.002(3)
C113 0.033(5) 0.030(5) 0.028(5) 0.002(4) 0.007(4) -0.001(4)
C114 0.044(6) 0.025(5) 0.037(6) 0.001(4) -0.001(5) 0.000(4)

loop_
_atom_type_symbol
_atom_type_description
_atom_type_scat_dispersion_real
_atom_type_scat_dispersion_imag
_atom_type_scat_source
C C 0.0033 0.0016 'International Tables Vol C Tables 4.2.6.8 and 6.1.1.4'
H H 0.0000 0.0000 'International Tables Vol C Tables 4.2.6.8 and 6.1.1.4'
N N 0.0061 0.0033 'International Tables Vol C Tables 4.2.6.8 and 6.1.1.4'
O O 0.0106 0.0060 'International Tables Vol C Tables 4.2.6.8 and 6.1.1.4'
P P 0.1023 0.0942 'International Tables Vol C Tables 4.2.6.8 and 6.1.1.4'
S S 0.1246 0.1234 'International Tables Vol C Tables 4.2.6.8 and 6.1.1.4'
Sm Sm -0.1638 3.4418 'International Tables Vol C Tables 4.2.6.8 and 6.1.1.4'

loop_
_geom_angle_atom_site_label_1
_geom_angle_atom_site_label_2
_geom_angle_atom_site_label_3
_geom_angle
_geom_angle_site_symmetry_1
_geom_angle_site_symmetry_3
_geom_angle_publ_flag
P1 Sm1 P2 173.78(5) . . ?
N1 Sm1 P1 29.28(14) . . ?
N1 Sm1 P2 156.23(15) . . ?
N1 Sm1 N3 67.4(2) . . ?
N1 Sm1 N4 103.2(2) . . ?
N1 Sm1 N5 127.2(2) . . ?
N1 Sm1 N7 71.8(2) . . ?
N1 Sm1 N8 113.2(2) . . ?
N2 Sm1 P1 28.85(16) . . ?
N2 Sm1 P2 145.55(16) . . ?
N2 Sm1 N1 58.1(2) . . ?
N2 Sm1 N3 107.9(2) . . ?
N2 Sm1 N4 66.1(2) . . ?
N2 Sm1 N5 174.5(2) . . ?
N2 Sm1 N7 118.3(2) . . ?
N2 Sm1 N8 70.6(2) . . ?
N3 Sm1 P1 88.30(16) . . ?
N3 Sm1 P2 97.60(16) . . ?
N3 Sm1 N4 170.6(2) . . ?
N3 Sm1 N7 80.4(2) . . ?
N3 Sm1 N8 93.9(2) . . ?
N4 Sm1 P1 83.36(15) . . ?
N4 Sm1 P2 90.89(15) . . ?
N4 Sm1 N7 96.0(2) . . ?
N5 Sm1 P1 156.44(16) . . ?
N5 Sm1 P2 29.31(16) . . ?
N5 Sm1 N3 74.6(2) . . ?
N5 Sm1 N4 112.0(2) . . ?
N5 Sm1 N7 66.6(2) . . ?
N5 Sm1 N8 104.6(2) . . ?
N6 Sm1 P1 145.09(15) . . ?
N6 Sm1 P2 28.96(15) . . ?
N6 Sm1 N1 172.5(2) . . ?
N6 Sm1 N2 116.7(2) . . ?
N6 Sm1 N3 120.1(2) . . ?
N6 Sm1 N4 69.3(2) . . ?
N6 Sm1 N5 58.3(2) . . ?
N6 Sm1 N7 108.6(2) . . ?
N6 Sm1 N8 67.5(2) . . ?
N7 Sm1 P1 95.00(15) . . ?
N7 Sm1 P2 87.93(15) . . ?
N8 Sm1 P1 92.47(14) . . ?
N8 Sm1 P2 85.22(14) . . ?
N8 Sm1 N4 90.8(2) . . ?
N8 Sm1 N7 170.4(2) . . ?
C42 S1 C88 90.7(4) . . ?
C108 S2 C14 90.0(4) . . ?
C7 S3 C54 90.2(4) . . ?
C43 S4 C31 89.7(4) . . ?
C96 S5 C90 89.2(4) . . ?
C84 S6 C38 88.3(4) . . ?
N1 P1 Sm1 49.4(2) . . ?
N1 P1 C60 110.0(4) . . ?
N1 P1 C82 118.7(4) . . ?
N2 P1 Sm1 48.2(2) . . ?
N2 P1 N1 97.5(3) . . ?
N2 P1 C60 120.2(4) . . ?
N2 P1 C82 108.0(4) . . ?
C60 P1 Sm1 131.8(3) . . ?
C60 P1 C82 103.5(4) . . ?
C82 P1 Sm1 124.8(3) . . ?
N5 P2 Sm1 49.4(2) . . ?
N5 P2 C4 119.8(4) . . ?
N5 P2 C56 109.8(4) . . ?
N6 P2 Sm1 47.6(2) . . ?
N6 P2 N5 97.0(3) . . ?
N6 P2 C4 109.7(4) . . ?
N6 P2 C56 118.6(4) . . ?
C4 P2 Sm1 127.8(3) . . ?
C4 P2 C56 102.9(4) . . ?
C56 P2 Sm1 129.3(3) . . ?
N9 P3 N10 125.1(4) . . ?
N9 P3 C34 108.8(4) . . ?
N9 P3 C44 104.4(4) . . ?
N10 P3 C34 102.8(4) . . ?
N10 P3 C44 107.0(4) . . ?
C34 P3 C44 107.9(4) . . ?
C26S O22S C23S 100(3) . . ?
P1 N1 Sm1 101.3(3) . . ?
C29 N1 Sm1 132.0(5) . . ?
C29 N1 P1 126.6(5) . . ?
P1 N2 Sm1 103.0(3) . . ?
C40 N2 Sm1 127.7(5) . . ?
C40 N2 P1 129.3(6) . . ?
C55 N3 Sm1 120.2(5) . . ?
C88 N3 Sm1 127.0(6) . . ?
C88 N3 C55 110.4(7) . . ?
C14 N4 Sm1 125.5(6) . . ?
C14 N4 C17 110.7(7) . . ?
C17 N4 Sm1 121.7(5) . . ?
P2 N5 Sm1 101.2(3) . . ?
C52 N5 Sm1 128.7(5) . . ?
C52 N5 P2 129.3(5) . . ?
P2 N6 Sm1 103.4(3) . . ?
C72 N6 Sm1 128.7(5) . . ?
C72 N6 P2 127.8(6) . . ?
C31 N7 Sm1 122.3(6) . . ?
C31 N7 C66 111.2(7) . . ?
C66 N7 Sm1 121.9(5) . . ?
C3 N8 Sm1 120.0(5) . . ?
C54 N8 Sm1 126.7(5) . . ?
C54 N8 C3 110.6(7) . . ?
C5 N9 P3 123.3(6) . . ?
C9 N10 P3 123.2(6) . . ?
C38 N11 C19 110.8(8) . . ?
C90 N12 C16 110.9(7) . . ?
C5 C1 C38 123.5(8) . . ?
C25 C1 C5 119.4(8) . . ?
C25 C1 C38 117.1(8) . . ?
C2S C1S C7S 120.7(14) . . ?
C6S C1S C2S 118.0(13) . . ?
C6S C1S C7S 121.3(14) . . ?
C6 C2 H2 120.2 . . ?
C6 C2 C67 119.6(10) . . ?
C67 C2 H2 120.2 . . ?
C1S C2S H2S 120.0 . . ?
C1S C2S C3S 120.0(14) . . ?
C3S C2S H2S 120.0 . . ?
C7 C3 N8 114.9(7) . . ?
C26 C3 N8 126.1(7) . . ?
C26 C3 C7 118.8(8) . . ?
C2S C3S H3S 120.0 . . ?
C4S C3S C2S 120.1(17) . . ?
C4S C3S H3S 120.0 . . ?
C58 C4 P2 122.7(7) . . ?
C105 C4 P2 120.6(6) . . ?
C105 C4 C58 116.6(8) . . ?
C3S C4S H4S 119.7 . . ?
C3S C4S C5S 120.5(17) . . ?
C5S C4S H4S 119.7 . . ?
N9 C5 C1 118.8(8) . . ?
N9 C5 C30 124.5(8) . . ?
C30 C5 C1 116.6(8) . . ?
C4S C5S H5S 120.2 . . ?
C4S C5S C6S 119.5(15) . . ?
C6S C5S H5S 120.2 . . ?
C2 C6 H6 120.7 . . ?
C43 C6 C2 118.6(9) . . ?
C43 C6 H6 120.7 . . ?
C1S C6S C5S 121.7(14) . . ?
C1S C6S H6S 119.1 . . ?
C5S C6S H6S 119.1 . . ?
C3 C7 S3 109.7(6) . . ?
C114 C7 S3 127.5(7) . . ?
C114 C7 C3 122.8(8) . . ?
C1S C7S H7SA 109.5 . . ?
C1S C7S H7SB 109.5 . . ?
C1S C7S H7SC 109.5 . . ?
H7SA C7S H7SB 109.5 . . ?
H7SA C7S H7SC 109.5 . . ?
H7SB C7S H7SC 109.5 . . ?
C79 C8 H8 121.0 . . ?
C79 C8 C96 118.0(8) . . ?
C96 C8 H8 121.0 . . ?
C9S C8S C13S 119.7(14) . . ?
C9S C8S C14S 121.1(15) . . ?
C13S C8S C14S 119.0(15) . . ?
C8S C9S H9S 119.3 . . ?
C10S C9S C8S 121.4(14) . . ?
C10S C9S H9S 119.3 . . ?
C9S C10S H10S 120.4 . . ?
C11S C10S C9S 119.3(15) . . ?
C11S C10S H10S 120.4 . . ?
C10S C11S H11S 120.2 . . ?
C10S C11S C12S 119.6(15) . . ?
C12S C11S H11S 120.2 . . ?
C11S C12S H12S 119.3 . . ?
C11S C12S C13S 121.5(15) . . ?
C13S C12S H12S 119.3 . . ?
C8S C13S H13S 120.7 . . ?
C12S C13S C8S 118.6(15) . . ?
C12S C13S H13S 120.7 . . ?
C8S C14S H14A 109.5 . . ?
C8S C14S H14B 109.5 . . ?
C8S C14S H14C 109.5 . . ?
H14A C14S H14B 109.5 . . ?
H14A C14S H14C 109.5 . . ?
H14B C14S H14C 109.5 . . ?
N10 C9 C13 124.7(8) . . ?
N10 C9 C15 118.6(7) . . ?
C13 C9 C15 116.7(8) . . ?
C24 C10 H10 120.3 . . ?
C24 C10 C94 119.3(9) . . ?
C94 C10 H10 120.3 . . ?
C40 C11 H11 119.2 . . ?
C80 C11 H11 119.2 . . ?
C80 C11 C40 121.6(8) . . ?
C100 C12 H12 119.7 . . ?
C100 C12 C106 120.7(10) . . ?
C106 C12 H12 119.7 . . ?
C9 C13 H13 118.9 . . ?
C18 C13 C9 122.3(8) . . ?
C18 C13 H13 118.9 . . ?
N4 C14 S2 114.8(6) . . ?
N4 C14 C64 128.3(7) . . ?
C64 C14 S2 116.9(6) . . ?
C9 C15 C90 122.7(8) . . ?
C35 C15 C9 119.7(8) . . ?
C35 C15 C90 117.5(8) . . ?
C16S C15S C20S 119.0(13) . . ?
C16S C15S C21S 120.1(13) . . ?
C20S C15S C21S 120.9(13) . . ?
N12 C16 C86 124.6(8) . . ?
N12 C16 C96 115.3(7) . . ?
C86 C16 C96 120.1(8) . . ?
C15S C16S H16S 120.0 . . ?
C17S C16S C15S 120.1(14) . . ?
C17S C16S H16S 120.0 . . ?
N4 C17 C27 125.6(7) . . ?
C108 C17 N4 115.2(7) . . ?
C108 C17 C27 119.2(8) . . ?
C16S C17S H17S 119.4 . . ?
C16S C17S C18S 121.2(14) . . ?
C18S C17S H17S 119.4 . . ?
C13 C18 H18 119.7 . . ?
C13 C18 C85 120.7(8) . . ?
C85 C18 H18 119.7 . . ?
C17S C18S H18S 120.7 . . ?
C19S C18S C17S 118.5(14) . . ?
C19S C18S H18S 120.7 . . ?
N11 C19 C71 124.4(9) . . ?
N11 C19 C84 114.9(8) . . ?
C84 C19 C71 120.7(10) . . ?
C18S C19S H19S 119.6 . . ?
C18S C19S C20S 120.8(14) . . ?
C20S C19S H19S 119.6 . . ?
C37 C20 H20 120.0 . . ?
C105 C20 H20 120.0 . . ?
C105 C20 C37 120.1(9) . . ?
C15S C20S H20S 119.8 . . ?
C19S C20S C15S 120.5(13) . . ?
C19S C20S H20S 119.8 . . ?
C53 C21 H21 119.7 . . ?
C114 C21 H21 119.7 . . ?
C114 C21 C53 120.6(8) . . ?
C15S C21S H21A 109.5 . . ?
C15S C21S H21B 109.5 . . ?
C15S C21S H21C 109.5 . . ?
H21A C21S H21B 109.5 . . ?
H21A C21S H21C 109.5 . . ?
H21B C21S H21C 109.5 . . ?
C77 C22 H22 119.8 . . ?
C91 C22 H22 119.8 . . ?
C91 C22 C77 120.5(9) . . ?
C72 C23 H23 119.4 . . ?
C102 C23 H23 119.4 . . ?
C102 C23 C72 121.2(8) . . ?
O22S C23S H23A 109.8 . . ?
O22S C23S H23B 109.8 . . ?
H23A C23S H23B 108.3 . . ?
C24S C23S O22S 109.2(18) . . ?
C24S C23S H23A 109.8 . . ?
C24S C23S H23B 109.8 . . ?
C10 C24 H24 119.5 . . ?
C10 C24 C95 121.1(9) . . ?
C95 C24 H24 119.5 . . ?
C23S C24S H24A 110.9 . . ?
C23S C24S H24B 110.9 . . ?
C23S C24S C25S 104.2(17) . . ?
H24A C24S H24B 108.9 . . ?
C25S C24S H24A 110.9 . . ?
C25S C24S H24B 110.9 . . ?
C1 C25 H25 119.1 . . ?
C70 C25 C1 121.9(9) . . ?
C70 C25 H25 119.1 . . ?
C24S C25S H25A 110.7 . . ?
C24S C25S H25B 110.7 . . ?
H25A C25S H25B 108.8 . . ?
C26S C25S C24S 105.1(17) . . ?
C26S C25S H25A 110.7 . . ?
C26S C25S H25B 110.7 . . ?
C3 C26 H26 120.2 . . ?
C53 C26 C3 119.6(8) . . ?
C53 C26 H26 120.2 . . ?
O22S C26S H26A 109.3 . . ?
O22S C26S H26B 109.3 . . ?
C25S C26S O22S 111.7(16) . . ?
C25S C26S H26A 109.3 . . ?
C25S C26S H26B 109.3 . . ?
H26A C26S H26B 107.9 . . ?
C17 C27 H27 120.4 . . ?
C76 C27 C17 119.1(8) . . ?
C76 C27 H27 120.4 . . ?
C62 C28 H28 119.0 . . ?
C62 C28 C64 122.0(8) . . ?
C64 C28 H28 119.0 . . ?
N1 C29 C101 120.4(7) . . ?
C109 C29 N1 122.3(7) . . ?
C109 C29 C101 117.3(7) . . ?
C5 C30 H30 118.6 . . ?
C104 C30 C5 122.9(9) . . ?
C104 C30 H30 118.6 . . ?
N7 C31 S4 114.2(7) . . ?
N7 C31 C46 129.7(8) . . ?
C46 C31 S4 116.1(6) . . ?
C103 C32 H32 119.2 . . ?
C103 C32 C113 121.6(8) . . ?
C113 C32 H32 119.2 . . ?
C34 C33 H33 120.1 . . ?
C34 C33 C68 119.9(10) . . ?
C68 C33 H33 120.1 . . ?
C33 C34 P3 119.7(7) . . ?
C78 C34 P3 121.3(7) . . ?
C78 C34 C33 118.7(8) . . ?
C15 C35 H35 119.1 . . ?
C85 C35 C15 121.9(9) . . ?
C85 C35 H35 119.1 . . ?
C60 C36 H36 120.1 . . ?
C65 C36 H36 120.1 . . ?
C65 C36 C60 119.9(8) . . ?
C20 C37 H37 120.1 . . ?
C39 C37 C20 119.8(9) . . ?
C39 C37 H37 120.1 . . ?
N11 C38 S6 115.2(7) . . ?
N11 C38 C1 121.0(8) . . ?
C1 C38 S6 123.7(6) . . ?
C37 C39 H39 119.8 . . ?
C58 C39 C37 120.3(9) . . ?
C58 C39 H39 119.8 . . ?
N2 C40 C11 122.4(7) . . ?
N2 C40 C64 119.4(7) . . ?
C11 C40 C64 118.0(7) . . ?
C87 C41 H41 120.5 . . ?
C99 C41 H41 120.5 . . ?
C99 C41 C87 118.9(10) . . ?
C55 C42 S1 109.3(7) . . ?
C103 C42 S1 128.9(7) . . ?
C103 C42 C55 121.8(9) . . ?
C6 C43 S4 128.5(7) . . ?
C6 C43 C66 121.7(9) . . ?
C66 C43 S4 109.7(7) . . ?
C57 C44 P3 121.1(7) . . ?
C57 C44 C94 120.1(8) . . ?
C94 C44 P3 118.2(7) . . ?
C56 C45 H45 120.3 . . ?
C56 C45 C81 119.4(9) . . ?
C81 C45 H45 120.3 . . ?
C52 C46 C31 123.3(7) . . ?
C52 C46 C110 119.1(8) . . ?
C110 C46 C31 117.6(8) . . ?
C73 C47 H47 120.1 . . ?
C97 C47 H47 120.1 . . ?
C97 C47 C73 119.9(9) . . ?
C55 C48 H48 120.3 . . ?
C113 C48 H48 120.3 . . ?
C113 C48 C55 119.5(8) . . ?
C89 C49 H49 120.1 . . ?
C89 C49 C93 119.9(10) . . ?
C93 C49 H49 120.1 . . ?
C66 C50 H50 121.1 . . ?
C67 C50 H50 121.1 . . ?
C67 C50 C66 117.9(9) . . ?
C69 C51 H51 119.9 . . ?
C100 C51 H51 119.9 . . ?
C100 C51 C69 120.2(11) . . ?
N5 C52 C46 119.2(7) . . ?
N5 C52 C111 123.1(7) . . ?
C46 C52 C111 117.6(7) . . ?
C21 C53 H53 119.6 . . ?
C26 C53 C21 120.9(8) . . ?
C26 C53 H53 119.6 . . ?
N8 C54 S3 114.6(6) . . ?
N8 C54 C107 127.9(7) . . ?
C107 C54 S3 117.4(6) . . ?
C42 C55 N3 115.7(8) . . ?
C48 C55 N3 125.4(8) . . ?
C48 C55 C42 118.9(8) . . ?
C45 C56 P2 119.0(7) . . ?
C45 C56 C99 120.4(8) . . ?
C99 C56 P2 120.7(7) . . ?
C44 C57 H57 120.2 . . ?
C44 C57 C95 119.6(9) . . ?
C95 C57 H57 120.2 . . ?
C4 C58 H58 119.0 . . ?
C39 C58 C4 121.9(9) . . ?
C39 C58 H58 119.0 . . ?
C68 C59 H59 119.8 . . ?
C68 C59 C74 120.4(9) . . ?
C74 C59 H59 119.8 . . ?
C36 C60 P1 120.3(7) . . ?
C91 C60 P1 121.6(7) . . ?
C91 C60 C36 118.0(8) . . ?
C111 C61 H61 120.1 . . ?
C111 C61 C112 119.9(8) . . ?
C112 C61 H61 120.1 . . ?
C28 C62 H62 120.7 . . ?
C28 C62 C80 118.6(8) . . ?
C80 C62 H62 120.7 . . ?
C98 C63 H63 120.7 . . ?
C98 C63 C102 118.5(8) . . ?
C102 C63 H63 120.7 . . ?
C28 C64 C14 119.4(7) . . ?
C28 C64 C40 118.8(8) . . ?
C40 C64 C14 121.8(7) . . ?
C36 C65 H65 119.7 . . ?
C36 C65 C77 120.6(9) . . ?
C77 C65 H65 119.7 . . ?
C43 C66 N7 115.1(8) . . ?
C43 C66 C50 119.8(8) . . ?
C50 C66 N7 125.0(8) . . ?
C2 C67 H67 118.8 . . ?
C50 C67 C2 122.3(10) . . ?
C50 C67 H67 118.8 . . ?
C33 C68 H68 119.7 . . ?
C59 C68 C33 120.5(10) . . ?
C59 C68 H68 119.7 . . ?
C51 C69 H69 119.8 . . ?
C82 C69 C51 120.3(10) . . ?
C82 C69 H69 119.8 . . ?
C25 C70 H70 120.4 . . ?
C25 C70 C104 119.2(9) . . ?
C104 C70 H70 120.4 . . ?
C19 C71 H71 120.8 . . ?
C93 C71 C19 118.3(9) . . ?
C93 C71 H71 120.8 . . ?
N6 C72 C23 121.4(7) . . ?
N6 C72 C107 119.7(7) . . ?
C23 C72 C107 118.8(7) . . ?
C47 C73 H73 121.2 . . ?
C109 C73 C47 117.6(9) . . ?
C109 C73 H73 121.2 . . ?
C59 C74 H74 120.5 . . ?
C59 C74 C78 119.0(9) . . ?
C78 C74 H74 120.5 . . ?
C76 C75 H75 119.4 . . ?
C92 C75 H75 119.4 . . ?
C92 C75 C76 121.3(9) . . ?
C27 C76 C75 120.8(9) . . ?
C27 C76 H76 119.6 . . ?
C75 C76 H76 119.6 . . ?
C22 C77 C65 119.4(9) . . ?
C22 C77 H77 120.3 . . ?
C65 C77 H77 120.3 . . ?
C34 C78 C74 121.5(9) . . ?
C34 C78 H78 119.2 . . ?
C74 C78 H78 119.2 . . ?
C8 C79 H79 119.2 . . ?
C8 C79 C83 121.6(8) . . ?
C83 C79 H79 119.2 . . ?
C11 C80 C62 120.9(8) . . ?
C11 C80 H80 119.6 . . ?
C62 C80 H80 119.6 . . ?
C45 C81 H81 120.1 . . ?
C87 C81 C45 119.7(11) . . ?
C87 C81 H81 120.1 . . ?
C69 C82 P1 121.5(7) . . ?
C69 C82 C106 119.6(9) . . ?
C106 C82 P1 118.8(7) . . ?
C79 C83 H83 119.6 . . ?
C86 C83 C79 120.8(9) . . ?
C86 C83 H83 119.6 . . ?
C19 C84 S6 110.7(7) . . ?
C19 C84 C89 119.8(9) . . ?
C89 C84 S6 129.5(8) . . ?
C18 C85 H85 120.6 . . ?
C35 C85 C18 118.8(9) . . ?
C35 C85 H85 120.6 . . ?
C16 C86 H86 120.7 . . ?
C83 C86 C16 118.6(8) . . ?
C83 C86 H86 120.7 . . ?
C41 C87 H87 119.2 . . ?
C81 C87 C41 121.5(10) . . ?
C81 C87 H87 119.2 . . ?
N3 C88 S1 113.8(6) . . ?
N3 C88 C101 129.9(7) . . ?
C101 C88 S1 116.3(6) . . ?
C49 C89 C84 119.7(10) . . ?
C49 C89 H89 120.1 . . ?
C84 C89 H89 120.1 . . ?
N12 C90 S5 115.1(6) . . ?
N12 C90 C15 121.4(8) . . ?
C15 C90 S5 123.5(6) . . ?
C22 C91 C60 121.6(9) . . ?
C22 C91 H91 119.2 . . ?
C60 C91 H91 119.2 . . ?
C75 C92 H92 121.0 . . ?
C75 C92 C108 117.9(8) . . ?
C108 C92 H92 121.0 . . ?
C49 C93 H93 119.2 . . ?
C71 C93 C49 121.6(9) . . ?
C71 C93 H93 119.2 . . ?
C10 C94 H94 120.1 . . ?
C44 C94 C10 119.8(9) . . ?
C44 C94 H94 120.1 . . ?
C24 C95 C57 120.1(9) . . ?
C24 C95 H95 120.0 . . ?
C57 C95 H95 120.0 . . ?
C8 C96 S5 129.6(7) . . ?
C8 C96 C16 120.8(8) . . ?
C16 C96 S5 109.5(6) . . ?
C47 C97 H97 118.3 . . ?
C47 C97 C101 123.5(9) . . ?
C101 C97 H97 118.3 . . ?
C63 C98 H98 118.4 . . ?
C63 C98 C107 123.3(8) . . ?
C107 C98 H98 118.4 . . ?
C41 C99 C56 120.1(10) . . ?
C41 C99 H99 120.0 . . ?
C56 C99 H99 120.0 . . ?
C12 C100 C51 119.8(10) . . ?
C12 C100 H100 120.1 . . ?
C51 C100 H100 120.1 . . ?
C29 C101 C88 122.3(7) . . ?
C97 C101 C29 117.9(8) . . ?
C97 C101 C88 119.8(7) . . ?
C23 C102 C63 120.5(8) . . ?
C23 C102 H102 119.8 . . ?
C63 C102 H102 119.8 . . ?
C32 C103 C42 118.1(8) . . ?
C32 C103 H103 121.0 . . ?
C42 C103 H103 121.0 . . ?
C30 C104 C70 120.0(9) . . ?
C30 C104 H104 120.0 . . ?
C70 C104 H104 120.0 . . ?
C4 C105 H105 119.4 . . ?
C20 C105 C4 121.2(8) . . ?
C20 C105 H105 119.4 . . ?
C12 C106 H106 120.3 . . ?
C82 C106 C12 119.4(9) . . ?
C82 C106 H106 120.3 . . ?
C72 C107 C54 123.7(7) . . ?
C98 C107 C54 118.7(8) . . ?
C98 C107 C72 117.6(8) . . ?
C17 C108 S2 109.2(6) . . ?
C92 C108 S2 129.1(7) . . ?
C92 C108 C17 121.7(8) . . ?
C29 C109 C73 123.7(9) . . ?
C29 C109 H109 118.1 . . ?
C73 C109 H109 118.1 . . ?
C46 C110 H110 119.1 . . ?
C112 C110 C46 121.8(9) . . ?
C112 C110 H110 119.1 . . ?
C52 C111 H111 118.9 . . ?
C61 C111 C52 122.2(8) . . ?
C61 C111 H111 118.9 . . ?
C61 C112 H112 120.5 . . ?
C110 C112 C61 119.0(8) . . ?
C110 C112 H112 120.5 . . ?
C32 C113 H113 120.0 . . ?
C48 C113 C32 120.0(9) . . ?
C48 C113 H113 120.0 . . ?
C7 C114 H114 121.3 . . ?
C21 C114 C7 117.3(9) . . ?
C21 C114 H114 121.3 . . ?

loop_
_geom_bond_atom_site_label_1
_geom_bond_atom_site_label_2
_geom_bond_distance
_geom_bond_site_symmetry_2
_geom_bond_publ_flag
Sm1 P1 3.226(2) . ?
Sm1 P2 3.231(2) . ?
Sm1 N1 2.498(6) . ?
Sm1 N2 2.466(6) . ?
Sm1 N3 2.617(7) . ?
Sm1 N4 2.643(7) . ?
Sm1 N5 2.503(6) . ?
Sm1 N6 2.453(6) . ?
Sm1 N7 2.650(7) . ?
Sm1 N8 2.636(6) . ?
S1 C42 1.716(9) . ?
S1 C88 1.759(8) . ?
S2 C14 1.753(8) . ?
S2 C108 1.728(9) . ?
S3 C7 1.727(9) . ?
S3 C54 1.740(8) . ?
S4 C31 1.772(9) . ?
S4 C43 1.726(9) . ?
S5 C90 1.764(8) . ?
S5 C96 1.742(8) . ?
S6 C38 1.757(9) . ?
S6 C84 1.735(9) . ?
P1 N1 1.609(6) . ?
P1 N2 1.597(7) . ?
P1 C60 1.804(9) . ?
P1 C82 1.835(9) . ?
P2 N5 1.613(7) . ?
P2 N6 1.608(6) . ?
P2 C4 1.799(9) . ?
P2 C56 1.819(8) . ?
P3 N9 1.613(7) . ?
P3 N10 1.613(7) . ?
P3 C34 1.805(9) . ?
P3 C44 1.808(9) . ?
O22S C23S 1.56(3) . ?
O22S C26S 1.55(3) . ?
N1 C29 1.395(10) . ?
N2 C40 1.387(10) . ?
N3 C55 1.401(11) . ?
N3 C88 1.331(10) . ?
N4 C14 1.306(10) . ?
N4 C17 1.403(10) . ?
N5 C52 1.380(10) . ?
N6 C72 1.402(10) . ?
N7 C31 1.301(10) . ?
N7 C66 1.407(11) . ?
N8 C3 1.402(10) . ?
N8 C54 1.328(10) . ?
N9 C5 1.373(11) . ?
N10 C9 1.368(11) . ?
N11 C19 1.379(12) . ?
N11 C38 1.318(11) . ?
N12 C16 1.388(10) . ?
N12 C90 1.320(11) . ?
C1 C5 1.434(12) . ?
C1 C25 1.421(12) . ?
C1 C38 1.449(13) . ?
C1S C2S 1.388(19) . ?
C1S C6S 1.365(16) . ?
C1S C7S 1.479(18) . ?
C2 H2 0.9500 . ?
C2 C6 1.388(14) . ?
C2 C67 1.389(14) . ?
C2S H2S 0.9500 . ?
C2S C3S 1.39(2) . ?
C3 C7 1.395(11) . ?
C3 C26 1.387(11) . ?
C3S H3S 0.9500 . ?
C3S C4S 1.35(2) . ?
C4 C58 1.410(12) . ?
C4 C105 1.408(12) . ?
C4S H4S 0.9500 . ?
C4S C5S 1.37(2) . ?
C5 C30 1.398(12) . ?
C5S H5S 0.9500 . ?
C5S C6S 1.373(19) . ?
C6 H6 0.9500 . ?
C6 C43 1.382(14) . ?
C6S H6S 0.9500 . ?
C7 C114 1.385(12) . ?
C7S H7SA 0.9800 . ?
C7S H7SB 0.9800 . ?
C7S H7SC 0.9800 . ?
C8 H8 0.9500 . ?
C8 C79 1.390(13) . ?
C8 C96 1.391(11) . ?
C8S C9S 1.383(15) . ?
C8S C13S 1.389(16) . ?
C8S C14S 1.50(4) . ?
C9S H9S 0.9500 . ?
C9S C10S 1.381(16) . ?
C10S H10S 0.9500 . ?
C10S C11S 1.380(16) . ?
C11S H11S 0.9500 . ?
C11S C12S 1.384(16) . ?
C12S H12S 0.9500 . ?
C12S C13S 1.387(16) . ?
C13S H13S 0.9500 . ?
C14S H14A 0.9800 . ?
C14S H14B 0.9800 . ?
C14S H14C 0.9800 . ?
C9 C13 1.402(12) . ?
C9 C15 1.430(12) . ?
C10 H10 0.9500 . ?
C10 C24 1.374(14) . ?
C10 C94 1.402(13) . ?
C11 H11 0.9500 . ?
C11 C40 1.396(11) . ?
C11 C80 1.377(12) . ?
C12 H12 0.9500 . ?
C12 C100 1.362(14) . ?
C12 C106 1.398(13) . ?
C13 H13 0.9500 . ?
C13 C18 1.378(12) . ?
C14 C64 1.460(11) . ?
C15 C35 1.408(12) . ?
C15 C90 1.453(12) . ?
C15S C16S 1.386(14) . ?
C15S C20S 1.393(14) . ?
C15S C21S 1.52(3) . ?
C16 C86 1.406(12) . ?
C16 C96 1.409(12) . ?
C16S H16S 0.9500 . ?
C16S C17S 1.383(15) . ?
C17 C27 1.405(11) . ?
C17 C108 1.396(12) . ?
C17S H17S 0.9500 . ?
C17S C18S 1.388(15) . ?
C18 H18 0.9500 . ?
C18 C85 1.396(13) . ?
C18S H18S 0.9500 . ?
C18S C19S 1.382(15) . ?
C19 C71 1.403(13) . ?
C19 C84 1.387(13) . ?
C19S H19S 0.9500 . ?
C19S C20S 1.383(14) . ?
C20 H20 0.9500 . ?
C20 C37 1.393(14) . ?
C20 C105 1.372(12) . ?
C20S H20S 0.9500 . ?
C21 H21 0.9500 . ?
C21 C53 1.412(12) . ?
C21 C114 1.380(13) . ?
C21S H21A 0.9800 . ?
C21S H21B 0.9800 . ?
C21S H21C 0.9800 . ?
C22 H22 0.9500 . ?
C22 C77 1.385(14) . ?
C22 C91 1.354(13) . ?
C23 H23 0.9500 . ?
C23 C72 1.406(11) . ?
C23 C102 1.378(12) . ?
C23S H23A 0.9900 . ?
C23S H23B 0.9900 . ?
C23S C24S 1.52(4) . ?
C24 H24 0.9500 . ?
C24 C95 1.383(14) . ?
C24S H24A 0.9900 . ?
C24S H24B 0.9900 . ?
C24S C25S 1.53(3) . ?
C25 H25 0.9500 . ?
C25 C70 1.363(13) . ?
C25S H25A 0.9900 . ?
C25S H25B 0.9900 . ?
C25S C26S 1.53(4) . ?
C26 H26 0.9500 . ?
C26 C53 1.366(12) . ?
C26S H26A 0.9900 . ?
C26S H26B 0.9900 . ?
C27 H27 0.9500 . ?
C27 C76 1.365(12) . ?
C28 H28 0.9500 . ?
C28 C62 1.378(12) . ?
C28 C64 1.401(11) . ?
C29 C101 1.423(11) . ?
C29 C109 1.379(12) . ?
C30 H30 0.9500 . ?
C30 C104 1.386(13) . ?
C31 C46 1.455(12) . ?
C32 H32 0.9500 . ?
C32 C103 1.364(13) . ?
C32 C113 1.399(12) . ?
C33 H33 0.9500 . ?
C33 C34 1.396(13) . ?
C33 C68 1.402(13) . ?
C34 C78 1.377(13) . ?
C35 H35 0.9500 . ?
C35 C85 1.368(12) . ?
C36 H36 0.9500 . ?
C36 C60 1.404(12) . ?
C36 C65 1.384(12) . ?
C37 H37 0.9500 . ?
C37 C39 1.372(14) . ?
C39 H39 0.9500 . ?
C39 C58 1.361(13) . ?
C40 C64 1.420(11) . ?
C41 H41 0.9500 . ?
C41 C87 1.400(16) . ?
C41 C99 1.386(13) . ?
C42 C55 1.400(11) . ?
C42 C103 1.392(12) . ?
C43 C66 1.389(12) . ?
C44 C57 1.385(12) . ?
C44 C94 1.399(12) . ?
C45 H45 0.9500 . ?
C45 C56 1.390(13) . ?
C45 C81 1.404(13) . ?
C46 C52 1.403(11) . ?
C46 C110 1.419(11) . ?
C47 H47 0.9500 . ?
C47 C73 1.394(13) . ?
C47 C97 1.342(13) . ?
C48 H48 0.9500 . ?
C48 C55 1.391(12) . ?
C48 C113 1.388(12) . ?
C49 H49 0.9500 . ?
C49 C89 1.378(13) . ?
C49 C93 1.391(14) . ?
C50 H50 0.9500 . ?
C50 C66 1.399(12) . ?
C50 C67 1.379(13) . ?
C51 H51 0.9500 . ?
C51 C69 1.395(15) . ?
C51 C100 1.364(15) . ?
C52 C111 1.405(11) . ?
C53 H53 0.9500 . ?
C54 C107 1.457(11) . ?
C56 C99 1.401(13) . ?
C57 H57 0.9500 . ?
C57 C95 1.392(12) . ?
C58 H58 0.9500 . ?
C59 H59 0.9500 . ?
C59 C68 1.359(14) . ?
C59 C74 1.393(14) . ?
C60 C91 1.400(12) . ?
C61 H61 0.9500 . ?
C61 C111 1.384(11) . ?
C61 C112 1.390(12) . ?
C62 H62 0.9500 . ?
C62 C80 1.385(12) . ?
C63 H63 0.9500 . ?
C63 C98 1.374(12) . ?
C63 C102 1.388(13) . ?
C65 H65 0.9500 . ?
C65 C77 1.386(14) . ?
C67 H67 0.9500 . ?
C68 H68 0.9500 . ?
C69 H69 0.9500 . ?
C69 C82 1.367(13) . ?
C70 H70 0.9500 . ?
C70 C104 1.400(13) . ?
C71 H71 0.9500 . ?
C71 C93 1.371(14) . ?
C72 C107 1.418(11) . ?
C73 H73 0.9500 . ?
C73 C109 1.386(13) . ?
C74 H74 0.9500 . ?
C74 C78 1.395(12) . ?
C75 H75 0.9500 . ?
C75 C76 1.392(13) . ?
C75 C92 1.379(13) . ?
C76 H76 0.9500 . ?
C77 H77 0.9500 . ?
C78 H78 0.9500 . ?
C79 H79 0.9500 . ?
C79 C83 1.395(13) . ?
C80 H80 0.9500 . ?
C81 H81 0.9500 . ?
C81 C87 1.369(15) . ?
C82 C106 1.381(12) . ?
C83 H83 0.9500 . ?
C83 C86 1.377(12) . ?
C84 C89 1.395(13) . ?
C85 H85 0.9500 . ?
C86 H86 0.9500 . ?
C87 H87 0.9500 . ?
C88 C101 1.454(12) . ?
C89 H89 0.9500 . ?
C91 H91 0.9500 . ?
C92 H92 0.9500 . ?
C92 C108 1.383(12) . ?
C93 H93 0.9500 . ?
C94 H94 0.9500 . ?
C95 H95 0.9500 . ?
C97 H97 0.9500 . ?
C97 C101 1.387(12) . ?
C98 H98 0.9500 . ?
C98 C107 1.395(11) . ?
C99 H99 0.9500 . ?
C100 H100 0.9500 . ?
C102 H102 0.9500 . ?
C103 H103 0.9500 . ?
C104 H104 0.9500 . ?
C105 H105 0.9500 . ?
C106 H106 0.9500 . ?
C109 H109 0.9500 . ?
C110 H110 0.9500 . ?
C110 C112 1.374(12) . ?
C111 H111 0.9500 . ?
C112 H112 0.9500 . ?
C113 H113 0.9500 . ?
C114 H114 0.9500 . ?
